data_7226005
loop_
_publ_author_name
'Liu, Yayue'
'Wu, Yingnan'
'Zhai, Rui'
'Liu, Zhaoming'
'Huang, Xishan'
'She, Zhi-Gang'

_publ_section_title
;
 Altenusin Derivatives from Mangrove Endophytic Fungus Alternaria sp.
 SK6YW3L
;
_journal_name_full 'RSC Adv.'
_journal_paper_doi 10.1039/C6RA16214B
_journal_year 2016
_chemical_formula_sum 'C18.67 H16 O8'
_chemical_formula_weight 368.31
_chemical_name_systematic
; 
 ? 
;
_space_group_IT_number 19
_symmetry_cell_setting orthorhombic
_symmetry_space_group_name_Hall 'P 2ac 2ab'
_symmetry_space_group_name_H-M 'P 21 21 21'
_atom_sites_solution_hydrogens geom
_atom_sites_solution_primary direct
_atom_sites_solution_secondary difmap
_audit_creation_method SHELXL-97
_audit_update_record
;
2015-11-07 deposited with the CCDC.
2016-07-22 downloaded from the CCDC.
;
_cell_angle_alpha 90.00
_cell_angle_beta 90.00
_cell_angle_gamma 90.00
_cell_formula_units_Z 3
_cell_length_a 9.8293(4)
_cell_length_b 19.0054(6)
_cell_length_c 6.7783(4)
_cell_measurement_temperature 293(2)
_cell_volume 1266.25(10)
_computing_structure_refinement 'SHELXL-97 (Sheldrick, 1997)'
_computing_structure_solution 'SHELXS-97 (Sheldrick, 1990)'
_diffrn_ambient_temperature 293(2)
_diffrn_measured_fraction_theta_full 0.992
_diffrn_measured_fraction_theta_max 0.992
_diffrn_measurement_device_type Xcalibur
_diffrn_radiation_monochromator graphite
_diffrn_radiation_source 'fine-focus sealed tube'
_diffrn_radiation_type CuK\a
_diffrn_radiation_wavelength 1.54178
_diffrn_reflns_av_R_equivalents 0.0286
_diffrn_reflns_av_sigmaI/netI 0.0207
_diffrn_reflns_limit_h_max 8
_diffrn_reflns_limit_h_min -11
_diffrn_reflns_limit_k_max 22
_diffrn_reflns_limit_k_min -22
_diffrn_reflns_limit_l_max 7
_diffrn_reflns_limit_l_min -7
_diffrn_reflns_number 8689
_diffrn_reflns_theta_full 66.69
_diffrn_reflns_theta_max 66.69
_diffrn_reflns_theta_min 4.65
_exptl_absorpt_coefficient_mu 0.976
_exptl_absorpt_correction_T_max 0.8287
_exptl_absorpt_correction_T_min 0.6961
_exptl_crystal_density_diffrn 1.449
_exptl_crystal_density_method 'not measured'
_exptl_crystal_description block
_exptl_crystal_F_000 576
_exptl_crystal_size_max 0.40
_exptl_crystal_size_mid 0.20
_exptl_crystal_size_min 0.20
_refine_diff_density_max 0.238
_refine_diff_density_min -0.488
_refine_diff_density_rms 0.048
_refine_ls_abs_structure_details 'Flack H D (1983), Acta Cryst. A39, 876-881'
_refine_ls_abs_structure_Flack 0.0(4)
_refine_ls_extinction_method none
_refine_ls_goodness_of_fit_ref 1.051
_refine_ls_hydrogen_treatment mixed
_refine_ls_matrix_type full
_refine_ls_number_parameters 195
_refine_ls_number_reflns 2216
_refine_ls_number_restraints 6
_refine_ls_restrained_S_all 1.067
_refine_ls_R_factor_all 0.0597
_refine_ls_R_factor_gt 0.0544
_refine_ls_shift/su_max 0.000
_refine_ls_shift/su_mean 0.000
_refine_ls_structure_factor_coef Fsqd
_refine_ls_weighting_details 'calc w=1/[\s^2^(Fo^2^)+(0.0930P)^2^+0.5740P] where P=(Fo^2^+2Fc^2^)/3'
_refine_ls_weighting_scheme calc
_refine_ls_wR_factor_gt 0.1511
_refine_ls_wR_factor_ref 0.1578
_reflns_number_gt 2015
_reflns_number_total 2216
_reflns_threshold_expression >2sigma(I)
_cod_data_source_file c6ra16214b2.cif
_cod_data_source_block a
_cod_depositor_comments
;
The following automatic conversions were performed:

'_symmetry_cell_setting' value 'Orthorhombic' changed to
'orthorhombic' according to
/usr/data/users/saulius/crontab/automatic-downloads/rss-feeds/RSC/lib/dictionaries/cif_core.dic
dictionary named 'cif_core.dic' version 2.4.2 from 2011-04-26.

Automatic conversion script
Id: cif_fix_values 4268 2015-11-12 08:31:59Z antanas 
;
_cod_original_sg_symbol_H-M P2(1)2(1)2(1)
_cod_database_code 7226005

loop_
_symmetry_equiv_pos_as_xyz
'x, y, z'
'-x+1/2, -y, z+1/2'
'x+1/2, -y+1/2, -z'
'-x, y+1/2, -z+1/2'

loop_
_atom_site_label
_atom_site_type_symbol
_atom_site_fract_x
_atom_site_fract_y
_atom_site_fract_z
_atom_site_U_iso_or_equiv
_atom_site_adp_type
_atom_site_occupancy
_atom_site_symmetry_multiplicity
_atom_site_calc_flag
_atom_site_refinement_flags
_atom_site_disorder_assembly
_atom_site_disorder_group
C1 C -0.7355(3) -0.03026(12) -0.0367(4) 0.0338(6) Uani 1 1 d . . .
O2 O -0.76229(18) -0.15649(8) -0.0371(3) 0.0391(5) Uani 1 1 d . . .
O3 O -0.5116(2) 0.02193(10) -0.0503(4) 0.0488(5) Uani 1 1 d . . .
H3 H -0.4911 -0.0198 -0.0428 0.073 Uiso 1 1 calc R . .
O4 O -0.55507(18) -0.11350(9) -0.0463(3) 0.0439(5) Uani 1 1 d . . .
C5 C -0.9003(3) -0.14531(13) -0.0248(5) 0.0403(6) Uani 1 1 d . A .
C6 C -0.6774(3) -0.09996(12) -0.0398(4) 0.0339(6) Uani 1 1 d . . .
C7 C -0.7001(4) 0.09598(14) -0.0384(5) 0.0487(8) Uani 1 1 d . . .
H7 H -0.6426 0.1348 -0.0410 0.058 Uiso 1 1 calc R . .
C8 C -0.8772(3) -0.01953(13) -0.0277(4) 0.0375(6) Uani 1 1 d . . .
C9 C -0.9288(3) 0.04852(14) -0.0257(5) 0.0481(7) Uani 1 1 d . . .
H9 H -1.0223 0.0559 -0.0209 0.058 Uiso 1 1 calc R . .
C10 C -0.9602(3) -0.08241(14) -0.0198(5) 0.0428(7) Uani 1 1 d . A .
C11 C -0.6465(3) 0.02860(14) -0.0422(4) 0.0394(6) Uani 1 1 d . . .
O12 O -0.8961(3) 0.17073(11) -0.0279(5) 0.0801(9) Uani 1 1 d . . .
H12 H -0.8356 0.2003 -0.0363 0.120 Uiso 1 1 calc R . .
O13 O -0.9580(3) -0.25329(12) 0.1327(4) 0.0679(8) Uani 1 1 d . A .
H13 H -0.9826 -0.2932 0.1036 0.102 Uiso 1 1 calc R . .
C14 C -0.8404(4) 0.10535(14) -0.0309(5) 0.0528(8) Uani 1 1 d . . .
C15 C -0.9948(3) -0.20674(16) -0.0180(6) 0.0567(9) Uani 1 1 d . . .
H15 H -1.0097 -0.2294 -0.1461 0.068 Uiso 0.676(12) 1 calc PR A 1
H15A H -0.9650 -0.2331 -0.1345 0.068 Uiso 0.324(12) 1 calc PR A 2
C16 C -1.1125(3) -0.09136(19) -0.0012(6) 0.0597(10) Uani 1 1 d . . .
H16 H -1.1394 -0.0617 0.1104 0.072 Uiso 0.676(12) 1 calc PR A 1
H16A H -1.1516 -0.0829 0.1297 0.072 Uiso 0.324(12) 1 calc PR A 2
C18 C -1.1929(4) -0.0647(2) -0.1742(7) 0.0701(11) Uani 1 1 d . A .
H18A H -1.1855 -0.0143 -0.1810 0.105 Uiso 1 1 calc R . .
H18B H -1.2867 -0.0776 -0.1588 0.105 Uiso 1 1 calc R . .
H18C H -1.1579 -0.0850 -0.2936 0.105 Uiso 1 1 calc R . .
C19 C -1.1292(5) -0.1662(3) 0.0700(10) 0.057(2) Uani 0.676(12) 1 d P A 1
H19A H -1.2124 -0.1868 0.0190 0.069 Uiso 0.676(12) 1 calc PR A 1
H19B H -1.1310 -0.1682 0.2130 0.069 Uiso 0.676(12) 1 calc PR A 1
C21 C -1.1165(10) -0.1783(5) -0.0863(17) 0.045(3) Uani 0.324(12) 1 d P A 2
H21A H -1.1940 -0.2034 -0.0326 0.054 Uiso 0.324(12) 1 calc PR A 2
H21B H -1.1208 -0.1798 -0.2292 0.054 Uiso 0.324(12) 1 calc PR A 2
O17 O -0.7131(9) -0.73141(18) -0.0642(9) 0.197(4) Uani 1 1 d U . .
C2 C -0.7009(12) -0.7076(9) 0.022(2) 0.317(12) Uani 1 1 d U . .

loop_
_atom_site_aniso_label
_atom_site_aniso_U_11
_atom_site_aniso_U_22
_atom_site_aniso_U_33
_atom_site_aniso_U_23
_atom_site_aniso_U_13
_atom_site_aniso_U_12
C1 0.0444(14) 0.0246(12) 0.0324(12) 0.0012(12) 0.0004(12) -0.0010(10)
O2 0.0397(9) 0.0226(8) 0.0551(12) -0.0005(9) -0.0001(9) -0.0003(7)
O3 0.0529(12) 0.0363(9) 0.0573(13) 0.0046(11) -0.0100(11) -0.0127(8)
O4 0.0379(10) 0.0305(8) 0.0633(13) 0.0082(10) 0.0011(10) 0.0014(7)
C5 0.0361(13) 0.0319(12) 0.0529(17) 0.0031(13) -0.0031(13) -0.0036(10)
C6 0.0379(13) 0.0255(12) 0.0384(13) 0.0010(12) -0.0018(12) -0.0009(9)
C7 0.080(2) 0.0264(13) 0.0399(15) 0.0002(13) 0.0058(16) -0.0072(12)
C8 0.0474(14) 0.0286(12) 0.0364(14) 0.0014(12) 0.0033(12) 0.0075(11)
C9 0.0592(18) 0.0370(14) 0.0481(17) 0.0048(13) 0.0142(16) 0.0165(13)
C10 0.0406(14) 0.0364(13) 0.0513(17) 0.0067(14) 0.0008(13) 0.0025(11)
C11 0.0568(17) 0.0287(12) 0.0327(13) 0.0011(13) -0.0014(13) -0.0056(11)
O12 0.122(2) 0.0280(10) 0.090(2) 0.0056(13) 0.044(2) 0.0264(12)
O13 0.0635(15) 0.0414(12) 0.099(2) 0.0209(13) -0.0144(14) -0.0213(11)
C14 0.089(2) 0.0245(13) 0.0454(16) 0.0028(13) 0.0179(18) 0.0153(13)
C15 0.0476(16) 0.0385(15) 0.084(2) 0.0089(17) -0.0094(17) -0.0130(12)
C16 0.0393(15) 0.0607(18) 0.079(3) 0.0213(18) 0.0065(16) 0.0041(13)
C18 0.0432(19) 0.083(3) 0.084(3) 0.018(2) -0.0023(17) 0.0064(19)
C19 0.043(3) 0.055(3) 0.074(5) 0.009(3) 0.006(2) -0.003(2)
C21 0.040(5) 0.042(5) 0.052(8) 0.001(4) 0.000(4) -0.008(4)
O17 0.371(10) 0.0389(17) 0.182(5) -0.024(2) 0.174(6) -0.016(3)
C2 0.191(9) 0.40(2) 0.360(18) 0.280(16) -0.202(12) -0.199(12)

loop_
_atom_type_symbol
_atom_type_description
_atom_type_scat_dispersion_real
_atom_type_scat_dispersion_imag
_atom_type_scat_source
C C 0.0181 0.0091 'International Tables Vol C Tables 4.2.6.8 and 6.1.1.4'
H H 0.0000 0.0000 'International Tables Vol C Tables 4.2.6.8 and 6.1.1.4'
O O 0.0492 0.0322 'International Tables Vol C Tables 4.2.6.8 and 6.1.1.4'

loop_
_geom_angle_atom_site_label_1
_geom_angle_atom_site_label_2
_geom_angle_atom_site_label_3
_geom_angle
C8 C1 C11 119.7(2)
C8 C1 C6 121.7(2)
C11 C1 C6 118.6(2)
C6 O2 C5 118.93(19)
C10 C5 O2 125.1(2)
C10 C5 C15 115.2(2)
O2 C5 C15 119.7(2)
O4 C6 O2 115.8(2)
O4 C6 C1 125.4(2)
O2 C6 C1 118.8(2)
C11 C7 C14 119.8(3)
C9 C8 C1 119.7(3)
C9 C8 C10 124.2(3)
C1 C8 C10 116.0(2)
C14 C9 C8 119.8(3)
C5 C10 C8 119.4(2)
C5 C10 C16 109.8(3)
C8 C10 C16 130.8(3)
O3 C11 C7 117.8(3)
O3 C11 C1 122.6(2)
C7 C11 C1 119.5(3)
O12 C14 C9 117.4(3)
O12 C14 C7 121.1(3)
C9 C14 C7 121.5(3)
C21 C15 O13 135.3(5)
C21 C15 C5 102.7(4)
O13 C15 C5 110.9(3)
C21 C15 C19 41.2(5)
O13 C15 C19 103.9(4)
C5 C15 C19 98.3(3)
C18 C16 C19 120.7(4)
C18 C16 C10 114.7(3)
C19 C16 C10 103.9(3)
C18 C16 C21 92.8(4)
C19 C16 C21 38.2(4)
C10 C16 C21 95.8(4)
C16 C19 C15 103.8(3)
C15 C21 C16 103.8(6)

loop_
_geom_bond_atom_site_label_1
_geom_bond_atom_site_label_2
_geom_bond_distance
C1 C8 1.409(4)
C1 C11 1.421(4)
C1 C6 1.443(3)
O2 C6 1.361(3)
O2 C5 1.376(3)
O3 C11 1.334(4)
O4 C6 1.230(3)
C5 C10 1.333(4)
C5 C15 1.493(4)
C7 C11 1.385(4)
C7 C14 1.391(5)
C8 C9 1.389(3)
C8 C10 1.448(4)
C9 C14 1.387(5)
C10 C16 1.512(4)
O12 C14 1.358(3)
O13 C15 1.399(4)
C15 C21 1.392(10)
C15 C19 1.642(6)
C16 C18 1.503(5)
C16 C19 1.511(6)
C16 C21 1.750(11)
O17 C2 0.750(19)

loop_
_geom_torsion_atom_site_label_1
_geom_torsion_atom_site_label_2
_geom_torsion_atom_site_label_3
_geom_torsion_atom_site_label_4
_geom_torsion
C6 O2 C5 C10 1.7(5)
C6 O2 C5 C15 -178.9(3)
C5 O2 C6 O4 178.4(3)
C5 O2 C6 C1 -2.2(4)
C8 C1 C6 O4 -179.5(3)
C11 C1 C6 O4 0.2(5)
C8 C1 C6 O2 1.1(4)
C11 C1 C6 O2 -179.2(2)
C11 C1 C8 C9 0.5(4)
C6 C1 C8 C9 -179.8(3)
C11 C1 C8 C10 -179.2(3)
C6 C1 C8 C10 0.5(4)
C1 C8 C9 C14 -0.6(5)
C10 C8 C9 C14 179.1(3)
O2 C5 C10 C8 0.1(5)
C15 C5 C10 C8 -179.4(3)
O2 C5 C10 C16 -178.6(3)
C15 C5 C10 C16 1.9(5)
C9 C8 C10 C5 179.2(3)
C1 C8 C10 C5 -1.1(4)
C9 C8 C10 C16 -2.4(6)
C1 C8 C10 C16 177.3(3)
C14 C7 C11 O3 179.7(3)
C14 C7 C11 C1 -0.5(5)
C8 C1 C11 O3 179.8(3)
C6 C1 C11 O3 0.1(4)
C8 C1 C11 C7 0.0(4)
C6 C1 C11 C7 -179.7(3)
C8 C9 C14 O12 -179.8(3)
C8 C9 C14 C7 0.1(5)
C11 C7 C14 O12 -179.7(3)
C11 C7 C14 C9 0.4(5)
C10 C5 C15 C21 22.9(7)
O2 C5 C15 C21 -156.6(6)
C10 C5 C15 O13 -127.2(3)
O2 C5 C15 O13 53.3(4)
C10 C5 C15 C19 -18.8(5)
O2 C5 C15 C19 161.7(4)
C5 C10 C16 C18 -115.9(4)
C8 C10 C16 C18 65.6(5)
C5 C10 C16 C19 17.9(5)
C8 C10 C16 C19 -160.6(4)
C5 C10 C16 C21 -20.1(5)
C8 C10 C16 C21 161.4(5)
C18 C16 C19 C15 102.2(4)
C10 C16 C19 C15 -28.1(5)
C21 C16 C19 C15 53.5(6)
C21 C15 C19 C16 -71.8(7)
O13 C15 C19 C16 142.0(4)
C5 C15 C19 C16 28.0(5)
O13 C15 C21 C16 105.4(6)
C5 C15 C21 C16 -33.0(7)
C19 C15 C21 C16 55.1(6)
C18 C16 C21 C15 148.9(6)
C19 C16 C21 C15 -71.4(7)
C10 C16 C21 C15 33.8(7)
